data_2242387
loop_
_publ_author_name
'Noland, Wayland E.'
'Herzig, Ryan J.'
'Engwall, Abigail J.'
'Jensen, Renee C.'
'Tritch, Kenneth J.'

_publ_section_title
;
 Crystal structures of methyl 3,5-dibromo-4-cyanobenzoate and methyl
 3,5-dibromo-4-isocyanobenzoate
;
_journal_issue 3
_journal_name_full 'Acta Crystallographica Section E'
_journal_page_first 345
_journal_page_last 348
_journal_paper_doi 10.1107/S2056989018002256
_journal_volume 74
_journal_year 2018
_chemical_formula_iupac 'C9 H5 Br2 N O2'
_chemical_formula_moiety 'C9 H5 Br2 N O2'
_chemical_formula_sum 'C9 H5 Br2 N O2'
_chemical_formula_weight 318.96
_chemical_melting_point 391
_chemical_name_common RNC
_chemical_name_systematic 'Methyl 3,5-dibromo-4-isocyanobenzoate'
_space_group_crystal_system monoclinic
_space_group_IT_number 14
_space_group_name_Hall '-P 2yn'
_space_group_name_H-M_alt 'P 1 21/n 1'
_symmetry_space_group_name_Hall '-P 2yn'
_symmetry_space_group_name_H-M 'P 1 21/n 1'
_atom_sites_solution_hydrogens geom
_audit_creation_method SHELXL-2014/6
_cell_angle_alpha 90
_cell_angle_beta 90.002(3)
_cell_angle_gamma 90
_cell_formula_units_Z 4
_cell_length_a 3.9233(9)
_cell_length_b 13.554(3)
_cell_length_c 18.672(4)
_cell_measurement_reflns_used 2953
_cell_measurement_temperature 173(2)
_cell_measurement_theta_max 27.39
_cell_measurement_theta_min 2.18
_cell_volume 992.9(4)
_computing_cell_refinement
;
SAINT (Bruker, 2012)
;
_computing_data_collection
;
APEX2 (Bruker, 2012)
;
_computing_data_reduction
;
SAINT (Bruker, 2012)
;
_computing_molecular_graphics
;
Mercury (Macrae <i>et al.</i>, 2008)
;
_computing_publication_material
;
publCIF (Westrip, 2010)
;
_computing_structure_refinement
;
SHELXL2014 (Sheldrick, 2015b)
;
_computing_structure_solution
;
SHELXT2014 (Sheldrick 2015a)
;
_diffrn_ambient_temperature 173(2)
_diffrn_measured_fraction_theta_full 1.000
_diffrn_measured_fraction_theta_max 0.998
_diffrn_measurement_device_type 'Bruker APEXII CCD'
_diffrn_measurement_method '\f and \w scans'
_diffrn_radiation_type MoK\a
_diffrn_radiation_wavelength 0.71073
_diffrn_reflns_av_R_equivalents 0.0526
_diffrn_reflns_limit_h_max 5
_diffrn_reflns_limit_h_min -5
_diffrn_reflns_limit_k_max 17
_diffrn_reflns_limit_k_min -17
_diffrn_reflns_limit_l_max 24
_diffrn_reflns_limit_l_min -24
_diffrn_reflns_number 11400
_diffrn_reflns_theta_full 25.242
_diffrn_reflns_theta_max 27.531
_diffrn_reflns_theta_min 1.090
_exptl_absorpt_coefficient_mu 8.134
_exptl_absorpt_correction_T_max 0.7456
_exptl_absorpt_correction_T_min 0.4176
_exptl_absorpt_correction_type multi-scan
_exptl_absorpt_process_details
;
(SADABS; Sheldrick, 1996)
;
_exptl_crystal_colour colourless
_exptl_crystal_density_diffrn 2.134
_exptl_crystal_description Needle
_exptl_crystal_F_000 608
_exptl_crystal_size_max 0.500
_exptl_crystal_size_mid 0.120
_exptl_crystal_size_min 0.030
_refine_diff_density_max 0.849
_refine_diff_density_min -0.653
_refine_ls_extinction_method none
_refine_ls_goodness_of_fit_ref 1.024
_refine_ls_hydrogen_treatment constr
_refine_ls_matrix_type full
_refine_ls_number_parameters 129
_refine_ls_number_reflns 2277
_refine_ls_number_restraints 0
_refine_ls_restrained_S_all 1.024
_refine_ls_R_factor_all 0.0322
_refine_ls_R_factor_gt 0.0287
_refine_ls_shift/su_max 0.001
_refine_ls_shift/su_mean 0.000
_refine_ls_structure_factor_coef Fsqd
_refine_ls_weighting_details 'w=1/[\s^2^(Fo^2^)+(0.0385P)^2^] where P=(Fo^2^+2Fc^2^)/3'
_refine_ls_weighting_scheme calc
_refine_ls_wR_factor_gt 0.0673
_refine_ls_wR_factor_ref 0.0689
_reflns_number_gt 2132
_reflns_number_total 2277
_reflns_threshold_expression 'I > 2\s(I)'
_cod_data_source_file lh5870sup1.cif
_cod_data_source_block RNC
_cod_database_code 2242387
_shelx_space_group_comment
;
The symmetry employed for this shelxl refinement is uniquely defined
by the following loop, which should always be used as a source of
symmetry information in preference to the above space-group names.
They are only intended as comments.
;
_shelx_estimated_absorpt_t_min 0.106
_shelx_estimated_absorpt_t_max 0.792
_shelxl_version_number 2014/6

loop_
_space_group_symop_operation_xyz
'x, y, z'
'-x+1/2, y+1/2, -z+1/2'
'-x, -y, -z'
'x-1/2, -y-1/2, z-1/2'

loop_
_atom_site_type_symbol
_atom_site_label
_atom_site_fract_x
_atom_site_fract_y
_atom_site_fract_z
_atom_site_U_iso_or_equiv
_atom_site_adp_type
_atom_site_calc_flag
_atom_site_occupancy
C C11 0.5312(10) 0.5930(3) 0.6880(2) 0.0187(7) Uani d 1
C C12 0.6653(9) 0.5605(2) 0.6228(2) 0.0193(7) Uani d 1
Br Br12 0.85319(11) 0.43306(2) 0.61597(2) 0.02497(11) Uani d 1
C C13 0.6606(10) 0.6211(2) 0.5634(2) 0.0216(8) Uani d 1
H H13A 0.7504 0.5983 0.5192 0.026 Uiso calc 1
C C14 0.5246(10) 0.7153(2) 0.56835(19) 0.0188(8) Uani d 1
C C15 0.3900(9) 0.7501(2) 0.63284(19) 0.0185(8) Uani d 1
H H15A 0.2971 0.8147 0.6360 0.022 Uiso calc 1
C C16 0.3944(9) 0.6887(3) 0.69219(18) 0.0181(7) Uani d 1
Br Br16 0.21859(11) 0.73312(2) 0.78028(2) 0.02528(11) Uani d 1
N N11 0.5307(9) 0.5321(2) 0.74742(17) 0.0240(7) Uani d 1
C C17 0.5282(15) 0.4800(3) 0.7968(2) 0.0402(11) Uani d 1
C C18 0.5255(11) 0.7760(2) 0.5011(2) 0.0210(8) Uani d 1
O O11 0.6712(9) 0.75012(19) 0.44732(15) 0.0321(7) Uani d 1
O O12 0.3467(8) 0.85902(17) 0.50681(14) 0.0270(6) Uani d 1
C C19 0.3135(13) 0.9150(3) 0.4408(2) 0.0306(9) Uani d 1
H H19A 0.1794 0.9747 0.4498 0.046 Uiso calc 1
H H19B 0.1984 0.8745 0.4046 0.046 Uiso calc 1
H H19C 0.5404 0.9335 0.4234 0.046 Uiso calc 1

loop_
_atom_site_aniso_label
_atom_site_aniso_U_11
_atom_site_aniso_U_22
_atom_site_aniso_U_33
_atom_site_aniso_U_12
_atom_site_aniso_U_13
_atom_site_aniso_U_23
C11 0.0214(19) 0.0192(16) 0.0153(18) -0.0050(15) -0.0002(15) -0.0001(14)
C12 0.0169(19) 0.0166(15) 0.0246(19) -0.0021(13) -0.0002(18) -0.0022(13)
Br12 0.0280(2) 0.01584(15) 0.0310(2) 0.00238(13) 0.0011(2) -0.00255(14)
C13 0.021(2) 0.0209(16) 0.0231(19) -0.0018(15) 0.0031(16) -0.0034(14)
C14 0.023(2) 0.0176(16) 0.0160(18) -0.0025(14) 0.0008(15) -0.0007(14)
C15 0.020(2) 0.0185(15) 0.0175(19) -0.0019(13) -0.0019(15) -0.0022(13)
C16 0.0196(19) 0.0210(16) 0.0138(16) -0.0049(14) 0.0001(14) -0.0060(13)
Br16 0.0296(2) 0.02670(18) 0.01950(19) -0.00182(15) 0.00484(19) -0.00694(13)
N11 0.0310(19) 0.0198(15) 0.0213(17) -0.0029(13) 0.0011(14) -0.0014(13)
C17 0.065(3) 0.028(2) 0.027(2) -0.008(2) -0.003(2) -0.0025(19)
C18 0.027(2) 0.0172(17) 0.0187(19) -0.0031(14) -0.0015(16) -0.0021(14)
O11 0.048(2) 0.0235(12) 0.0245(15) 0.0022(14) 0.0087(16) 0.0019(10)
O12 0.0391(17) 0.0219(12) 0.0201(13) 0.0055(12) 0.0001(13) 0.0016(10)
C19 0.039(3) 0.0269(18) 0.026(2) 0.0042(19) -0.003(2) 0.0071(15)

loop_
_atom_type_symbol
_atom_type_description
_atom_type_scat_dispersion_real
_atom_type_scat_dispersion_imag
_atom_type_scat_source
C C 0.0033 0.0016 'International Tables Vol C Tables 4.2.6.8 and 6.1.1.4'
H H 0.0000 0.0000 'International Tables Vol C Tables 4.2.6.8 and 6.1.1.4'
N N 0.0061 0.0033 'International Tables Vol C Tables 4.2.6.8 and 6.1.1.4'
O O 0.0106 0.0060 'International Tables Vol C Tables 4.2.6.8 and 6.1.1.4'
Br Br -0.2901 2.4595 'International Tables Vol C Tables 4.2.6.8 and 6.1.1.4'

loop_
_geom_angle_atom_site_label_1
_geom_angle_atom_site_label_2
_geom_angle_atom_site_label_3
_geom_angle
N11 C11 C12 120.8(3)
N11 C11 C16 120.3(3)
C12 C11 C16 118.9(3)
C13 C12 C11 120.5(3)
C13 C12 Br12 119.8(3)
C11 C12 Br12 119.7(3)
C12 C13 C14 120.0(3)
C12 C13 H13A 120.0
C14 C13 H13A 120.0
C13 C14 C15 120.9(3)
C13 C14 C18 116.6(3)
C15 C14 C18 122.5(3)
C16 C15 C14 118.8(3)
C16 C15 H15A 120.6
C14 C15 H15A 120.6
C15 C16 C11 120.9(3)
C15 C16 Br16 120.2(3)
C11 C16 Br16 118.9(3)
C17 N11 C11 179.1(4)
O11 C18 O12 124.2(4)
O11 C18 C14 122.6(3)
O12 C18 C14 113.2(3)
C18 O12 C19 114.8(3)
O12 C19 H19A 109.5
O12 C19 H19B 109.5
H19A C19 H19B 109.5
O12 C19 H19C 109.5
H19A C19 H19C 109.5
H19B C19 H19C 109.5

loop_
_geom_bond_atom_site_label_1
_geom_bond_atom_site_label_2
_geom_bond_distance
C11 N11 1.383(5)
C11 C12 1.396(5)
C11 C16 1.407(5)
C12 C13 1.379(5)
C12 Br12 1.883(3)
C13 C14 1.387(5)
C13 H13A 0.9500
C14 C15 1.397(5)
C14 C18 1.501(5)
C15 C16 1.386(5)
C15 H15A 0.9500
C16 Br16 1.882(3)
N11 C17 1.162(5)
C18 O11 1.207(5)
C18 O12 1.331(4)
O12 C19 1.454(4)
C19 H19A 0.9800
C19 H19B 0.9800
C19 H19C 0.9800

loop_
_geom_torsion_atom_site_label_1
_geom_torsion_atom_site_label_2
_geom_torsion_atom_site_label_3
_geom_torsion_atom_site_label_4
_geom_torsion
N11 C11 C12 C13 179.1(3)
C16 C11 C12 C13 -0.6(6)
N11 C11 C12 Br12 -0.8(5)
C16 C11 C12 Br12 179.5(3)
C11 C12 C13 C14 0.6(6)
Br12 C12 C13 C14 -179.5(3)
C12 C13 C14 C15 -0.3(6)
C12 C13 C14 C18 -179.3(4)
C13 C14 C15 C16 0.0(6)
C18 C14 C15 C16 179.0(3)
C14 C15 C16 C11 -0.1(6)
C14 C15 C16 Br16 179.5(3)
N11 C11 C16 C15 -179.3(4)
C12 C11 C16 C15 0.4(5)
N11 C11 C16 Br16 1.1(5)
C12 C11 C16 Br16 -179.2(3)
C13 C14 C18 O11 -8.6(6)
C15 C14 C18 O11 172.4(4)
C13 C14 C18 O12 170.5(3)
C15 C14 C18 O12 -8.5(6)
O11 C18 O12 C19 4.8(6)
C14 C18 O12 C19 -174.2(4)

_cod_database_fobs_code 2242387
